data_7016773
loop_
_publ_author_name
'Nemec, Ivan'
'Herchel, Radovan'
'Bo\<ca, Roman'
'Tr\'avn\'i\<cek, Zden\<ek'
'Svoboda, Ingrid'
'Fuess, Hartmut'
'Linert, Wolfgang'

_publ_section_title
;
 Tuning of spin crossover behaviour in iron(iii) complexes involving
 pentadentate Schiff bases and pseudohalides.
;
_journal_issue 39
_journal_name_full 'Dalton transactions (Cambridge, England : 2003)'
_journal_page_first 10090
_journal_page_last 10099
_journal_paper_doi 10.1039/c1dt10696a
_journal_volume 40
_journal_year 2011
_chemical_formula_moiety 'C30 H41 Fe N4 O2 S'
_chemical_formula_sum 'C30 H41 Fe N4 O2 S'
_chemical_formula_weight 577.58
_chemical_name_systematic
;
?
;
_space_group_IT_number 14
_symmetry_cell_setting monoclinic
_symmetry_space_group_name_Hall '-P 2ybc'
_symmetry_space_group_name_H-M 'P 1 21/c 1'
_atom_sites_solution_hydrogens geom
_atom_sites_solution_primary direct
_atom_sites_solution_secondary difmap
_audit_creation_method SHELXL-97
_cell_angle_alpha 90.00
_cell_angle_beta 102.06(3)
_cell_angle_gamma 90.00
_cell_formula_units_Z 4
_cell_length_a 16.093(3)
_cell_length_b 11.480(2)
_cell_length_c 17.222(3)
_cell_measurement_reflns_used 4755
_cell_measurement_temperature 298(2)
_cell_measurement_theta_max 27.22
_cell_measurement_theta_min 3.66
_cell_volume 3111.5(10)
_computing_cell_refinement 'CrysAlis RED, Oxford Diffraction Ltd.'
_computing_data_collection 'CrysAlis CCD, Oxford Diffraction Ltd.'
_computing_data_reduction 'CrysAlis RED, Oxford Diffraction Ltd.'
_computing_molecular_graphics 'MERCURY (Macrae et al., 2006)'
_computing_publication_material ' enCIFer (Allen et al., 2004)'
_computing_structure_refinement 'SHELXL97 (Sheldrick, 2008)'
_computing_structure_solution 'SHELXS97 (Sheldrick, 2008)'
_diffrn_ambient_temperature 298(2)
_diffrn_detector_area_resol_mean 8.4012
_diffrn_measured_fraction_theta_full 0.995
_diffrn_measured_fraction_theta_max 0.995
_diffrn_measurement_device_type 'Goniometer KM4/Xcalibur detector: Sapphire2 (large Be window)'
_diffrn_measurement_method
;
Rotation method data acquisition using omega and phi scans
;
_diffrn_radiation_monochromator graphite
_diffrn_radiation_source 'fine-focus sealed tube'
_diffrn_radiation_type MoK\a
_diffrn_radiation_wavelength 0.71073
_diffrn_reflns_av_R_equivalents 0.0711
_diffrn_reflns_av_sigmaI/netI 0.0375
_diffrn_reflns_limit_h_max 20
_diffrn_reflns_limit_h_min -20
_diffrn_reflns_limit_k_max 14
_diffrn_reflns_limit_k_min -14
_diffrn_reflns_limit_l_max 21
_diffrn_reflns_limit_l_min -21
_diffrn_reflns_number 84726
_diffrn_reflns_theta_full 26.37
_diffrn_reflns_theta_max 26.37
_diffrn_reflns_theta_min 3.14
_exptl_absorpt_coefficient_mu 0.583
_exptl_absorpt_correction_T_max 1.000
_exptl_absorpt_correction_T_min 0.885
_exptl_absorpt_correction_type multi-scan
_exptl_absorpt_process_details
;
CrysAlis RED, Oxford Diffraction Ltd.,
Version 1.171.33.5 (release 18-04-2008 CrysAlis171 .NET)
(compiled Apr 18 2008,18:17:43)
Empirical absorption correction using spherical harmonics,
implemented in SCALE3 ABSPACK scaling algorithm
;
_exptl_crystal_colour green
_exptl_crystal_density_diffrn 1.233
_exptl_crystal_density_method 'not measured'
_exptl_crystal_description prism
_exptl_crystal_F_000 1228
_exptl_crystal_size_max 0.22
_exptl_crystal_size_mid 0.15
_exptl_crystal_size_min 0.15
_refine_diff_density_max 0.300
_refine_diff_density_min -0.257
_refine_diff_density_rms 0.039
_refine_ls_extinction_method none
_refine_ls_goodness_of_fit_ref 0.916
_refine_ls_hydrogen_treatment constr
_refine_ls_matrix_type full
_refine_ls_number_parameters 349
_refine_ls_number_reflns 6331
_refine_ls_number_restraints 0
_refine_ls_restrained_S_all 0.916
_refine_ls_R_factor_all 0.0538
_refine_ls_R_factor_gt 0.0336
_refine_ls_shift/su_max 0.002
_refine_ls_shift/su_mean 0.000
_refine_ls_structure_factor_coef Fsqd
_refine_ls_weighting_details 'calc w=1/[\s^2^(Fo^2^)+(0.0597P)^2^+0.0000P] where P=(Fo^2^+2Fc^2^)/3'
_refine_ls_weighting_scheme calc
_refine_ls_wR_factor_gt 0.0861
_refine_ls_wR_factor_ref 0.0899
_reflns_number_gt 4328
_reflns_number_total 6331
_reflns_threshold_expression >2sigma(I)
_cod_data_source_file c1dt10696a.txt
_cod_data_source_block '[FetsalpetNCS]'
_cod_original_cell_volume 3111.5(11)
_cod_original_sg_symbol_H-M P21/c
_cod_database_code 7016773

loop_
_symmetry_equiv_pos_as_xyz
'x, y, z'
'-x, y+1/2, -z+1/2'
'-x, -y, -z'
'x, -y-1/2, z-1/2'

loop_
_atom_site_label
_atom_site_type_symbol
_atom_site_fract_x
_atom_site_fract_y
_atom_site_fract_z
_atom_site_U_iso_or_equiv
_atom_site_adp_type
_atom_site_occupancy
_atom_site_symmetry_multiplicity
_atom_site_calc_flag
_atom_site_refinement_flags
C1 C 0.79564(12) 0.12954(16) 0.39950(10) 0.0435(4) Uani 1 1 d .
C2 C 0.85788(12) 0.14727(17) 0.47000(10) 0.0472(5) Uani 1 1 d .
C3 C 0.92207(13) 0.22644(19) 0.46774(12) 0.0567(5) Uani 1 1 d .
H3 H 0.9630 0.2378 0.5140 0.068 Uiso 1 1 calc R
C4 C 0.92948(14) 0.29047(19) 0.40052(13) 0.0597(5) Uani 1 1 d .
C5 C 0.86913(14) 0.27303(19) 0.33311(13) 0.0604(5) Uani 1 1 d .
H5 H 0.8728 0.3145 0.2876 0.072 Uiso 1 1 calc R
C6 C 0.80151(13) 0.19427(17) 0.33023(11) 0.0499(5) Uani 1 1 d .
C7 C 0.74310(14) 0.17871(18) 0.25566(11) 0.0526(5) Uani 1 1 d .
H7 H 0.7545 0.2202 0.2127 0.063 Uiso 1 1 calc R
C8 C 0.62349(14) 0.10607(19) 0.16246(10) 0.0575(5) Uani 1 1 d .
H8A H 0.6337 0.0331 0.1376 0.069 Uiso 1 1 calc R
H8B H 0.6361 0.1697 0.1297 0.069 Uiso 1 1 calc R
C9 C 0.53190(14) 0.11269(18) 0.17108(11) 0.0547(5) Uani 1 1 d .
H9A H 0.5197 0.1900 0.1885 0.066 Uiso 1 1 calc R
H9B H 0.4942 0.0975 0.1203 0.066 Uiso 1 1 calc R
C10 C 0.43214(13) 0.03999(19) 0.24803(12) 0.0564(5) Uani 1 1 d .
H10A H 0.3898 0.0330 0.1991 0.068 Uiso 1 1 calc R
H10B H 0.4279 0.1179 0.2687 0.068 Uiso 1 1 calc R
C11 C 0.41232(13) -0.04778(19) 0.30744(12) 0.0578(5) Uani 1 1 d .
H11A H 0.4190 -0.1254 0.2873 0.069 Uiso 1 1 calc R
H11B H 0.3531 -0.0389 0.3105 0.069 Uiso 1 1 calc R
C12 C 0.46648(13) -0.03922(18) 0.39154(12) 0.0539(5) Uani 1 1 d .
H12A H 0.4656 0.0401 0.4108 0.065 Uiso 1 1 calc R
H12B H 0.4433 -0.0897 0.4269 0.065 Uiso 1 1 calc R
C13 C 0.58242(12) -0.17011(16) 0.42564(9) 0.0420(4) Uani 1 1 d .
H13 H 0.5517 -0.2025 0.4604 0.050 Uiso 1 1 calc R
C14 C 0.65705(11) -0.23190(15) 0.41525(9) 0.0400(4) Uani 1 1 d .
C15 C 0.68452(12) -0.32667(17) 0.46520(10) 0.0483(5) Uani 1 1 d .
H15 H 0.6583 -0.3416 0.5074 0.058 Uiso 1 1 calc R
C16 C 0.74900(13) -0.39795(18) 0.45346(12) 0.0537(5) Uani 1 1 d .
C17 C 0.78700(13) -0.37193(17) 0.38937(11) 0.0524(5) Uani 1 1 d .
H17 H 0.8318 -0.4188 0.3819 0.063 Uiso 1 1 calc R
C18 C 0.76239(11) -0.28112(16) 0.33629(10) 0.0435(4) Uani 1 1 d .
C19 C 0.69438(11) -0.20985(15) 0.34878(9) 0.0395(4) Uani 1 1 d .
C20 C 0.85373(13) 0.0768(2) 0.54491(10) 0.0573(5) Uani 1 1 d .
C21 C 0.76907(16) 0.1006(3) 0.57016(13) 0.0821(8) Uani 1 1 d .
H21A H 0.7231 0.0699 0.5308 0.123 Uiso 1 1 calc R
H21B H 0.7617 0.1831 0.5751 0.123 Uiso 1 1 calc R
H21C H 0.7696 0.0638 0.6203 0.123 Uiso 1 1 calc R
C22 C 0.86296(17) -0.0531(2) 0.52956(13) 0.0754(7) Uani 1 1 d .
H22A H 0.8180 -0.0775 0.4868 0.113 Uiso 1 1 calc R
H22B H 0.8598 -0.0962 0.5766 0.113 Uiso 1 1 calc R
H22C H 0.9168 -0.0672 0.5157 0.113 Uiso 1 1 calc R
C23 C 0.92561(19) 0.1121(3) 0.61526(13) 0.1055(11) Uani 1 1 d .
H23A H 0.9213 0.0669 0.6612 0.158 Uiso 1 1 calc R
H23B H 0.9206 0.1933 0.6266 0.158 Uiso 1 1 calc R
H23C H 0.9796 0.0978 0.6017 0.158 Uiso 1 1 calc R
C24 C 1.00243(17) 0.3751(2) 0.40344(17) 0.0863(8) Uani 1 1 d .
H24A H 1.0378 0.3749 0.4558 0.129 Uiso 0.50 1 calc PR
H24B H 0.9803 0.4520 0.3908 0.129 Uiso 0.50 1 calc PR
H24C H 1.0354 0.3518 0.3656 0.129 Uiso 0.50 1 calc PR
H24D H 0.9979 0.4109 0.3523 0.129 Uiso 0.50 1 calc PR
H24E H 1.0554 0.3338 0.4173 0.129 Uiso 0.50 1 calc PR
H24F H 1.0002 0.4340 0.4425 0.129 Uiso 0.50 1 calc PR
C25 C 0.80748(13) -0.25535(18) 0.26798(11) 0.0509(5) Uani 1 1 d .
C26 C 0.74493(15) -0.2706(2) 0.18746(11) 0.0679(6) Uani 1 1 d .
H26A H 0.7271 -0.3505 0.1811 0.102 Uiso 1 1 calc R
H26B H 0.7725 -0.2492 0.1452 0.102 Uiso 1 1 calc R
H26C H 0.6963 -0.2216 0.1859 0.102 Uiso 1 1 calc R
C27 C 0.88301(16) -0.3378(2) 0.26889(15) 0.0775(7) Uani 1 1 d .
H27A H 0.9222 -0.3318 0.3191 0.116 Uiso 1 1 calc R
H27B H 0.9112 -0.3166 0.2270 0.116 Uiso 1 1 calc R
H27C H 0.8628 -0.4165 0.2611 0.116 Uiso 1 1 calc R
C28 C 0.84207(15) -0.1304(2) 0.27538(14) 0.0673(6) Uani 1 1 d .
H28A H 0.7955 -0.0764 0.2672 0.101 Uiso 1 1 calc R
H28B H 0.8756 -0.1175 0.2362 0.101 Uiso 1 1 calc R
H28C H 0.8767 -0.1191 0.3274 0.101 Uiso 1 1 calc R
C29 C 0.77675(17) -0.5031(2) 0.50595(15) 0.0776(7) Uani 1 1 d .
H29A H 0.8229 -0.5414 0.4890 0.116 Uiso 0.50 1 calc PR
H29B H 0.7299 -0.5562 0.5020 0.116 Uiso 0.50 1 calc PR
H29C H 0.7949 -0.4782 0.5601 0.116 Uiso 0.50 1 calc PR
H29D H 0.7423 -0.5091 0.5450 0.116 Uiso 0.50 1 calc PR
H29E H 0.8353 -0.4944 0.5320 0.116 Uiso 0.50 1 calc PR
H29F H 0.7703 -0.5723 0.4740 0.116 Uiso 0.50 1 calc PR
C30 C 0.56102(13) 0.25685(17) 0.40089(10) 0.0470(4) Uani 1 1 d .
N1 N 0.67712(11) 0.11396(14) 0.24207(8) 0.0481(4) Uani 1 1 d .
N2 N 0.51788(10) 0.02501(13) 0.23012(8) 0.0454(4) Uani 1 1 d .
H1N H 0.5174 -0.0456 0.2059 0.068 Uiso 1 1 calc R
N3 N 0.55411(9) -0.07374(13) 0.39123(8) 0.0430(3) Uani 1 1 d .
N4 N 0.57898(12) 0.17785(16) 0.36724(11) 0.0650(5) Uani 1 1 d .
O1 O 0.73461(8) 0.05338(11) 0.39871(7) 0.0487(3) Uani 1 1 d .
O2 O 0.66354(8) -0.12655(10) 0.29748(6) 0.0419(3) Uani 1 1 d .
S1 S 0.53312(5) 0.36804(5) 0.44725(3) 0.07298(19) Uani 1 1 d .
Fe1 Fe 0.628633(16) 0.02424(2) 0.328770(13) 0.04086(9) Uani 1 1 d .

loop_
_atom_site_aniso_label
_atom_site_aniso_U_11
_atom_site_aniso_U_22
_atom_site_aniso_U_33
_atom_site_aniso_U_23
_atom_site_aniso_U_13
_atom_site_aniso_U_12
C1 0.0421(11) 0.0446(11) 0.0449(10) -0.0017(7) 0.0114(8) -0.0026(9)
C2 0.0430(12) 0.0547(12) 0.0448(10) -0.0068(8) 0.0112(8) -0.0042(9)
C3 0.0453(12) 0.0698(14) 0.0554(11) -0.0137(10) 0.0110(9) -0.0099(11)
C4 0.0502(14) 0.0612(14) 0.0700(13) -0.0060(10) 0.0180(11) -0.0146(11)
C5 0.0646(15) 0.0586(13) 0.0607(12) 0.0065(10) 0.0194(11) -0.0118(11)
C6 0.0513(13) 0.0504(12) 0.0489(10) 0.0038(8) 0.0125(9) -0.0070(10)
C7 0.0594(14) 0.0518(12) 0.0471(10) 0.0127(8) 0.0122(9) -0.0017(11)
C8 0.0657(15) 0.0641(14) 0.0397(10) 0.0100(9) 0.0042(9) -0.0029(11)
C9 0.0611(14) 0.0481(12) 0.0478(10) 0.0072(8) -0.0047(9) 0.0026(10)
C10 0.0423(12) 0.0578(14) 0.0645(12) 0.0020(9) 0.0005(9) 0.0107(10)
C11 0.0363(12) 0.0607(14) 0.0765(14) 0.0020(10) 0.0121(10) 0.0078(10)
C12 0.0499(13) 0.0555(13) 0.0608(12) -0.0012(9) 0.0217(10) 0.0067(10)
C13 0.0434(11) 0.0457(11) 0.0371(9) -0.0035(7) 0.0090(8) -0.0066(9)
C14 0.0378(11) 0.0418(10) 0.0381(9) -0.0024(7) 0.0028(7) -0.0035(8)
C15 0.0466(12) 0.0539(12) 0.0422(10) 0.0063(8) 0.0044(8) -0.0035(10)
C16 0.0465(12) 0.0519(12) 0.0587(11) 0.0105(9) 0.0014(9) 0.0020(10)
C17 0.0413(12) 0.0498(12) 0.0636(12) -0.0009(9) 0.0057(9) 0.0072(9)
C18 0.0377(11) 0.0453(11) 0.0448(9) -0.0030(7) 0.0028(8) -0.0013(8)
C19 0.0372(10) 0.0405(10) 0.0387(9) -0.0047(7) 0.0030(7) -0.0044(8)
C20 0.0518(13) 0.0819(16) 0.0372(9) -0.0019(9) 0.0067(9) -0.0150(11)
C21 0.0772(18) 0.120(2) 0.0575(13) -0.0063(13) 0.0334(12) -0.0086(16)
C22 0.0776(18) 0.0861(19) 0.0603(13) 0.0229(11) 0.0095(12) 0.0072(14)
C23 0.090(2) 0.171(3) 0.0469(13) 0.0096(15) -0.0041(13) -0.048(2)
C24 0.0701(18) 0.088(2) 0.1022(19) -0.0029(14) 0.0211(14) -0.0344(15)
C25 0.0461(12) 0.0566(12) 0.0524(11) -0.0048(8) 0.0156(9) 0.0047(10)
C26 0.0701(16) 0.0847(17) 0.0513(12) -0.0111(10) 0.0181(11) 0.0017(13)
C27 0.0668(17) 0.0870(18) 0.0858(16) 0.0005(13) 0.0321(13) 0.0217(14)
C28 0.0576(15) 0.0711(16) 0.0798(15) -0.0038(11) 0.0298(12) -0.0099(12)
C29 0.0692(17) 0.0725(17) 0.0886(16) 0.0319(13) 0.0105(13) 0.0143(13)
C30 0.0532(13) 0.0452(11) 0.0420(9) 0.0044(8) 0.0087(9) -0.0023(9)
N1 0.0512(10) 0.0506(10) 0.0407(8) 0.0062(6) 0.0053(7) -0.0024(8)
N2 0.0465(10) 0.0407(8) 0.0462(8) 0.0019(6) 0.0033(7) 0.0051(7)
N3 0.0417(9) 0.0463(9) 0.0421(8) -0.0031(6) 0.0110(7) 0.0004(7)
N4 0.0719(13) 0.0524(11) 0.0704(11) -0.0126(9) 0.0144(10) 0.0001(10)
O1 0.0487(8) 0.0549(8) 0.0399(6) 0.0048(5) 0.0029(5) -0.0126(6)
O2 0.0448(8) 0.0434(7) 0.0378(6) 0.0014(5) 0.0095(5) 0.0040(6)
S1 0.1129(6) 0.0541(3) 0.0580(3) -0.0055(2) 0.0318(3) 0.0098(3)
Fe1 0.04207(17) 0.04064(15) 0.03902(14) 0.00131(10) 0.00652(10) -0.00082(12)

loop_
_atom_type_symbol
_atom_type_description
_atom_type_scat_dispersion_real
_atom_type_scat_dispersion_imag
_atom_type_scat_source
C C 0.0033 0.0016 'International Tables Vol C Tables 4.2.6.8 and 6.1.1.4'
H H 0.0000 0.0000 'International Tables Vol C Tables 4.2.6.8 and 6.1.1.4'
N N 0.0061 0.0033 'International Tables Vol C Tables 4.2.6.8 and 6.1.1.4'
O O 0.0106 0.0060 'International Tables Vol C Tables 4.2.6.8 and 6.1.1.4'
S S 0.1246 0.1234 'International Tables Vol C Tables 4.2.6.8 and 6.1.1.4'
Fe Fe 0.3463 0.8444 'International Tables Vol C Tables 4.2.6.8 and 6.1.1.4'

loop_
_geom_angle_atom_site_label_1
_geom_angle_atom_site_label_2
_geom_angle_atom_site_label_3
_geom_angle
O1 C1 C2 119.84(16)
O1 C1 C6 121.25(16)
C2 C1 C6 118.91(17)
C3 C2 C1 117.93(17)
C3 C2 C20 122.25(17)
C1 C2 C20 119.80(16)
C2 C3 C4 124.25(19)
C2 C3 H3 117.9
C4 C3 H3 117.9
C5 C4 C3 117.34(19)
C5 C4 C24 122.1(2)
C3 C4 C24 120.6(2)
C4 C5 C6 122.14(19)
C4 C5 H5 118.9
C6 C5 H5 118.9
C5 C6 C1 119.43(18)
C5 C6 C7 117.93(17)
C1 C6 C7 122.58(17)
N1 C7 C6 126.90(17)
N1 C7 H7 116.5
C6 C7 H7 116.5
N1 C8 C9 107.52(15)
N1 C8 H8A 110.2
C9 C8 H8A 110.2
N1 C8 H8B 110.2
C9 C8 H8B 110.2
H8A C8 H8B 108.5
N2 C9 C8 108.93(15)
N2 C9 H9A 109.9
C8 C9 H9A 109.9
N2 C9 H9B 109.9
C8 C9 H9B 109.9
H9A C9 H9B 108.3
N2 C10 C11 113.49(16)
N2 C10 H10A 108.9
C11 C10 H10A 108.9
N2 C10 H10B 108.9
C11 C10 H10B 108.9
H10A C10 H10B 107.7
C10 C11 C12 115.95(18)
C10 C11 H11A 108.3
C12 C11 H11A 108.3
C10 C11 H11B 108.3
C12 C11 H11B 108.3
H11A C11 H11B 107.4
N3 C12 C11 109.72(15)
N3 C12 H12A 109.7
C11 C12 H12A 109.7
N3 C12 H12B 109.7
C11 C12 H12B 109.7
H12A C12 H12B 108.2
N3 C13 C14 126.08(16)
N3 C13 H13 117.0
C14 C13 H13 117.0
C15 C14 C19 120.04(16)
C15 C14 C13 118.14(16)
C19 C14 C13 121.10(16)
C16 C15 C14 121.70(17)
C16 C15 H15 119.2
C14 C15 H15 119.2
C15 C16 C17 117.25(18)
C15 C16 C29 121.67(19)
C17 C16 C29 121.1(2)
C18 C17 C16 124.55(19)
C18 C17 H17 117.7
C16 C17 H17 117.7
C17 C18 C19 117.15(16)
C17 C18 C25 122.27(17)
C19 C18 C25 120.56(16)
O2 C19 C18 120.55(15)
O2 C19 C14 120.16(15)
C18 C19 C14 119.24(16)
C22 C20 C2 110.24(16)
C22 C20 C21 110.3(2)
C2 C20 C21 109.90(19)
C22 C20 C23 107.9(2)
C2 C20 C23 111.37(18)
C21 C20 C23 107.11(19)
C20 C21 H21A 109.5
C20 C21 H21B 109.5
H21A C21 H21B 109.5
C20 C21 H21C 109.5
H21A C21 H21C 109.5
H21B C21 H21C 109.5
C20 C22 H22A 109.5
C20 C22 H22B 109.5
H22A C22 H22B 109.5
C20 C22 H22C 109.5
H22A C22 H22C 109.5
H22B C22 H22C 109.5
C20 C23 H23A 109.5
C20 C23 H23B 109.5
H23A C23 H23B 109.5
C20 C23 H23C 109.5
H23A C23 H23C 109.5
H23B C23 H23C 109.5
C4 C24 H24A 109.5
C4 C24 H24B 109.5
H24A C24 H24B 109.5
C4 C24 H24C 109.5
H24A C24 H24C 109.5
H24B C24 H24C 109.5
C4 C24 H24D 109.5
H24A C24 H24D 141.1
H24B C24 H24D 56.3
H24C C24 H24D 56.3
C4 C24 H24E 109.5
H24A C24 H24E 56.3
H24B C24 H24E 141.1
H24C C24 H24E 56.3
H24D C24 H24E 109.5
C4 C24 H24F 109.5
H24A C24 H24F 56.3
H24B C24 H24F 56.3
H24C C24 H24F 141.1
H24D C24 H24F 109.5
H24E C24 H24F 109.5
C18 C25 C28 109.75(15)
C18 C25 C27 111.89(17)
C28 C25 C27 107.60(18)
C18 C25 C26 110.04(16)
C28 C25 C26 109.74(18)
C27 C25 C26 107.76(17)
C25 C26 H26A 109.5
C25 C26 H26B 109.5
H26A C26 H26B 109.5
C25 C26 H26C 109.5
H26A C26 H26C 109.5
H26B C26 H26C 109.5
C25 C27 H27A 109.5
C25 C27 H27B 109.5
H27A C27 H27B 109.5
C25 C27 H27C 109.5
H27A C27 H27C 109.5
H27B C27 H27C 109.5
C25 C28 H28A 109.5
C25 C28 H28B 109.5
H28A C28 H28B 109.5
C25 C28 H28C 109.5
H28A C28 H28C 109.5
H28B C28 H28C 109.5
C16 C29 H29A 109.5
C16 C29 H29B 109.5
H29A C29 H29B 109.5
C16 C29 H29C 109.5
H29A C29 H29C 109.5
H29B C29 H29C 109.5
C16 C29 H29D 109.5
H29A C29 H29D 141.1
H29B C29 H29D 56.3
H29C C29 H29D 56.3
C16 C29 H29E 109.5
H29A C29 H29E 56.3
H29B C29 H29E 141.1
H29C C29 H29E 56.3
H29D C29 H29E 109.5
C16 C29 H29F 109.5
H29A C29 H29F 56.3
H29B C29 H29F 56.3
H29C C29 H29F 141.1
H29D C29 H29F 109.5
H29E C29 H29F 109.5
N4 C30 S1 178.5(2)
C7 N1 C8 120.88(15)
C7 N1 Fe1 125.09(12)
C8 N1 Fe1 113.77(12)
C9 N2 C10 110.20(15)
C9 N2 Fe1 108.61(12)
C10 N2 Fe1 118.68(11)
C9 N2 H1N 106.2
C10 N2 H1N 106.2
Fe1 N2 H1N 106.2
C13 N3 C12 118.49(15)
C13 N3 Fe1 120.65(12)
C12 N3 Fe1 120.70(12)
C30 N4 Fe1 167.84(18)
C1 O1 Fe1 133.95(11)
C19 O2 Fe1 123.43(10)
O1 Fe1 O2 93.43(6)
O1 Fe1 N1 86.94(6)
O2 Fe1 N1 93.93(6)
O1 Fe1 N3 107.63(5)
O2 Fe1 N3 83.87(5)
N1 Fe1 N3 165.35(6)
O1 Fe1 N4 90.15(7)
O2 Fe1 N4 173.23(6)
N1 Fe1 N4 92.01(7)
N3 Fe1 N4 89.57(7)
O1 Fe1 N2 165.41(5)
O2 Fe1 N2 91.38(5)
N1 Fe1 N2 78.99(6)
N3 Fe1 N2 86.57(6)
N4 Fe1 N2 86.54(7)

loop_
_geom_bond_atom_site_label_1
_geom_bond_atom_site_label_2
_geom_bond_distance
C1 O1 1.313(2)
C1 C2 1.418(3)
C1 C6 1.425(2)
C2 C3 1.383(3)
C2 C20 1.536(3)
C3 C4 1.397(3)
C3 H3 0.9300
C4 C5 1.364(3)
C4 C24 1.516(3)
C5 C6 1.408(3)
C5 H5 0.9300
C6 C7 1.435(3)
C7 N1 1.277(2)
C7 H7 0.9300
C8 N1 1.462(2)
C8 C9 1.514(3)
C8 H8A 0.9700
C8 H8B 0.9700
C9 N2 1.481(2)
C9 H9A 0.9700
C9 H9B 0.9700
C10 N2 1.485(3)
C10 C11 1.517(3)
C10 H10A 0.9700
C10 H10B 0.9700
C11 C12 1.530(3)
C11 H11A 0.9700
C11 H11B 0.9700
C12 N3 1.466(2)
C12 H12A 0.9700
C12 H12B 0.9700
C13 N3 1.292(2)
C13 C14 1.438(2)
C13 H13 0.9300
C14 C15 1.400(2)
C14 C19 1.422(2)
C15 C16 1.369(3)
C15 H15 0.9300
C16 C17 1.401(3)
C16 C29 1.518(3)
C17 C18 1.389(3)
C17 H17 0.9300
C18 C19 1.418(2)
C18 C25 1.535(2)
C19 O2 1.326(2)
C20 C22 1.528(3)
C20 C21 1.539(3)
C20 C23 1.544(3)
C21 H21A 0.9600
C21 H21B 0.9600
C21 H21C 0.9600
C22 H22A 0.9600
C22 H22B 0.9600
C22 H22C 0.9600
C23 H23A 0.9600
C23 H23B 0.9600
C23 H23C 0.9600
C24 H24A 0.9600
C24 H24B 0.9600
C24 H24C 0.9600
C24 H24D 0.9600
C24 H24E 0.9600
C24 H24F 0.9600
C25 C28 1.535(3)
C25 C27 1.538(3)
C25 C26 1.544(3)
C26 H26A 0.9600
C26 H26B 0.9600
C26 H26C 0.9600
C27 H27A 0.9600
C27 H27B 0.9600
C27 H27C 0.9600
C28 H28A 0.9600
C28 H28B 0.9600
C28 H28C 0.9600
C29 H29A 0.9600
C29 H29B 0.9600
C29 H29C 0.9600
C29 H29D 0.9600
C29 H29E 0.9600
C29 H29F 0.9600
C30 N4 1.145(2)
C30 S1 1.618(2)
N1 Fe1 2.0944(15)
N2 Fe1 2.1904(17)
N2 H1N 0.9100
N3 Fe1 2.0975(15)
N4 Fe1 2.0996(18)
O1 Fe1 1.9008(14)
O2 Fe1 1.9312(12)
